data_7109309
loop_
_publ_author_name
'Liang Zhang'
'Jianhua Cheng'
'Zhaomin Hou'

_publ_section_title
;
 Highly efficient catalytic hydrosilylation of carbon dioxide by an
 N-heterocyclic carbene copper catalyst
;
_journal_name_full Chem.Commun.
_journal_page_first 4782
_journal_paper_doi 10.1039/c3cc41838c
_journal_volume 49
_journal_year 2013
_chemical_formula_sum 'C28 H37 Cu N2 O2'
_chemical_formula_weight 497.14
_chemical_name_common IPrCu(COOH)
_chemical_name_systematic
;
?
;
_space_group_IT_number 2
_symmetry_cell_setting triclinic
_symmetry_space_group_name_Hall '-P 1'
_symmetry_space_group_name_H-M 'P -1'
_atom_sites_solution_hydrogens geom
_atom_sites_solution_primary direct
_atom_sites_solution_secondary difmap
_audit_creation_method SHELXL-97
_cell_angle_alpha 70.744(5)
_cell_angle_beta 86.134(7)
_cell_angle_gamma 85.896(5)
_cell_formula_units_Z 2
_cell_length_a 9.798(3)
_cell_length_b 10.814(3)
_cell_length_c 16.337(6)
_cell_measurement_temperature 163(2)
_cell_volume 1628.2(9)
_computing_cell_refinement 'Bruker SMART'
_computing_data_collection 'Bruker SMART'
_computing_data_reduction 'Bruker SHELXTL'
_computing_molecular_graphics 'Ortep-3 for Windows (Farrugia, 1997)'
_computing_publication_material 'WinGX publication routines (Farrugia, 1999)'
_computing_structure_refinement 'SHELXL-97 (Sheldrick, 2008)'
_computing_structure_solution 'SHELXS-97 (Sheldrick, 2008)'
_diffrn_ambient_temperature 163(2)
_diffrn_measured_fraction_theta_full 0.964
_diffrn_measured_fraction_theta_max 0.964
_diffrn_measurement_device_type 'CCD area detector'
_diffrn_measurement_method 'phi and omega scans'
_diffrn_radiation_monochromator graphite
_diffrn_radiation_source 'fine-focus sealed tube'
_diffrn_radiation_type MoK\a
_diffrn_radiation_wavelength 0.71073
_diffrn_reflns_av_R_equivalents 0.0252
_diffrn_reflns_av_sigmaI/netI 0.0577
_diffrn_reflns_limit_h_max 11
_diffrn_reflns_limit_h_min -10
_diffrn_reflns_limit_k_max 12
_diffrn_reflns_limit_k_min -9
_diffrn_reflns_limit_l_max 19
_diffrn_reflns_limit_l_min -19
_diffrn_reflns_number 8138
_diffrn_reflns_theta_full 25.00
_diffrn_reflns_theta_max 25.00
_diffrn_reflns_theta_min 1.32
_exptl_absorpt_coefficient_mu 0.691
_exptl_absorpt_correction_T_max 0.8572
_exptl_absorpt_correction_T_min 0.8194
_exptl_absorpt_correction_type empirical
_exptl_absorpt_process_details 'SADABS (Sheldrick, 2008)'
_exptl_crystal_colour Colorless
_exptl_crystal_density_diffrn 1.014
_exptl_crystal_density_method 'not measured'
_exptl_crystal_description Fragment
_exptl_crystal_F_000 528
_exptl_crystal_size_max 0.30
_exptl_crystal_size_mid 0.25
_exptl_crystal_size_min 0.23
_platon_squeeze_details
;
One disordered Benzene molecule per formual unit of
IPrCu(COOH) were not modelled and the disordered
density was taken into accountusing the SQUEEZE/PLATON procedure.
(Sluis, P. van der; Spek, A. L. Acta Crystallogr.1990, A46, 194?01)
as implemented in PLATON (Spek, A.L. ActaCrystallogr. 1990, A46,
C34; Spek, A.L. J. Appl. Cryst. 2003, 36, 7?3.PLATON -
a multipurpose crystallographic tool. Utrecht University,
Utrecht, The Netherlands).
;
_refine_diff_density_max 1.054
_refine_diff_density_min -0.383
_refine_diff_density_rms 0.061
_refine_ls_extinction_method none
_refine_ls_goodness_of_fit_ref 1.045
_refine_ls_hydrogen_treatment mixed
_refine_ls_matrix_type full
_refine_ls_number_parameters 301
_refine_ls_number_reflns 5523
_refine_ls_number_restraints 2
_refine_ls_restrained_S_all 1.045
_refine_ls_R_factor_all 0.0741
_refine_ls_R_factor_gt 0.0558
_refine_ls_shift/su_max 0.000
_refine_ls_shift/su_mean 0.000
_refine_ls_structure_factor_coef Fsqd
_refine_ls_weighting_details 'calc w=1/[\s^2^(Fo^2^)+(0.0732P)^2^+0.1203P] where P=(Fo^2^+2Fc^2^)/3'
_refine_ls_weighting_scheme calc
_refine_ls_wR_factor_gt 0.1296
_refine_ls_wR_factor_ref 0.1370
_reflns_number_gt 4174
_reflns_number_total 5523
_reflns_threshold_expression >2sigma(I)
_cod_data_source_file c3cc41838c.txt
_cod_data_source_block 001
_cod_original_cell_volume 1628.1(9)
_cod_original_sg_symbol_H-M P-1
_cod_database_code 7109309

loop_
_symmetry_equiv_pos_as_xyz
'x, y, z'
'-x, -y, -z'

loop_
_atom_site_label
_atom_site_type_symbol
_atom_site_fract_x
_atom_site_fract_y
_atom_site_fract_z
_atom_site_U_iso_or_equiv
_atom_site_adp_type
_atom_site_occupancy
_atom_site_symmetry_multiplicity
_atom_site_calc_flag
_atom_site_refinement_flags
C1 C 0.2244(4) 0.7122(4) 0.2501(2) 0.0568(10) Uani 1 1 d DU
C2 C -0.2282(3) 0.7562(3) 0.24287(18) 0.0335(7) Uani 1 1 d .
C3 C -0.4473(3) 0.7627(3) 0.2966(2) 0.0440(8) Uani 1 1 d .
H3 H -0.5239 0.7533 0.3367 0.053 Uiso 1 1 calc R
C4 C -0.4482(3) 0.8144(3) 0.2103(2) 0.0454(8) Uani 1 1 d .
H4 H -0.5267 0.8478 0.1772 0.054 Uiso 1 1 calc R
C5 C -0.2738(3) 0.8565(3) 0.08706(19) 0.0391(7) Uani 1 1 d .
C6 C -0.2654(4) 0.9913(3) 0.0474(2) 0.0521(9) Uani 1 1 d .
C7 C -0.2971(5) 1.0880(3) 0.0957(3) 0.0621(10) Uani 1 1 d .
H7 H -0.3430 1.0394 0.1527 0.074 Uiso 1 1 calc R
C8 C -0.1700(7) 1.1355(6) 0.1148(5) 0.126(2) Uani 1 1 d .
H8A H -0.1924 1.1977 0.1464 0.189 Uiso 1 1 calc R
H8B H -0.1192 1.1794 0.0603 0.189 Uiso 1 1 calc R
H8C H -0.1136 1.0611 0.1503 0.189 Uiso 1 1 calc R
C9 C -0.3977(7) 1.1966(5) 0.0477(4) 0.110(2) Uani 1 1 d .
H9A H -0.4801 1.1582 0.0378 0.164 Uiso 1 1 calc R
H9B H -0.3554 1.2477 -0.0082 0.164 Uiso 1 1 calc R
H9C H -0.4226 1.2540 0.0824 0.164 Uiso 1 1 calc R
C10 C -0.2269(4) 1.0335(4) -0.0406(2) 0.0636(11) Uani 1 1 d .
H10 H -0.2180 1.1245 -0.0702 0.076 Uiso 1 1 calc R
C11 C -0.2015(5) 0.9471(5) -0.0850(3) 0.0762(13) Uani 1 1 d .
H11 H -0.1784 0.9796 -0.1455 0.091 Uiso 1 1 calc R
C12 C -0.2085(5) 0.8128(5) -0.0445(2) 0.0721(12) Uani 1 1 d .
H12 H -0.1893 0.7541 -0.0767 0.087 Uiso 1 1 calc R
C13 C -0.2444(4) 0.7646(4) 0.0447(2) 0.0529(9) Uani 1 1 d .
C14 C -0.2496(4) 0.6162(4) 0.0895(2) 0.0603(10) Uani 1 1 d .
H14 H -0.2794 0.6016 0.1516 0.072 Uiso 1 1 calc R
C15 C -0.1089(6) 0.5492(5) 0.0888(4) 0.1053(18) Uani 1 1 d .
H15A H -0.1143 0.4549 0.1190 0.158 Uiso 1 1 calc R
H15B H -0.0461 0.5854 0.1183 0.158 Uiso 1 1 calc R
H15C H -0.0749 0.5641 0.0287 0.158 Uiso 1 1 calc R
C16 C -0.3504(8) 0.5562(6) 0.0526(5) 0.135(3) Uani 1 1 d .
H16A H -0.3503 0.4618 0.0840 0.203 Uiso 1 1 calc R
H16B H -0.3258 0.5706 -0.0089 0.203 Uiso 1 1 calc R
H16C H -0.4419 0.5963 0.0582 0.203 Uiso 1 1 calc R
C17 C -0.2623(3) 0.6644(3) 0.40185(18) 0.0356(7) Uani 1 1 d .
C18 C -0.2193(3) 0.7436(3) 0.4449(2) 0.0439(8) Uani 1 1 d .
C19 C -0.2242(4) 0.8929(3) 0.4071(2) 0.0538(9) Uani 1 1 d .
H19 H -0.2605 0.9167 0.3478 0.065 Uiso 1 1 calc R
C20 C -0.3225(6) 0.9552(5) 0.4585(3) 0.0954(17) Uani 1 1 d .
H20A H -0.4127 0.9191 0.4631 0.143 Uiso 1 1 calc R
H20B H -0.3299 1.0502 0.4291 0.143 Uiso 1 1 calc R
H20C H -0.2889 0.9369 0.5167 0.143 Uiso 1 1 calc R
C21 C -0.0819(6) 0.9420(5) 0.3954(4) 0.109(2) Uani 1 1 d .
H21A H -0.0242 0.8985 0.3605 0.164 Uiso 1 1 calc R
H21B H -0.0431 0.9225 0.4523 0.164 Uiso 1 1 calc R
H21C H -0.0858 1.0370 0.3656 0.164 Uiso 1 1 calc R
C22 C -0.1702(4) 0.6809(4) 0.5281(2) 0.0547(9) Uani 1 1 d .
H22 H -0.1408 0.7316 0.5607 0.066 Uiso 1 1 calc R
C23 C -0.1647(4) 0.5469(4) 0.5623(2) 0.0580(10) Uani 1 1 d .
H23 H -0.1299 0.5061 0.6184 0.070 Uiso 1 1 calc R
C24 C -0.2078(4) 0.4696(3) 0.5182(2) 0.0505(9) Uani 1 1 d .
H24 H -0.2025 0.3768 0.5438 0.061 Uiso 1 1 calc R
C25 C -0.2591(3) 0.5267(3) 0.43618(19) 0.0387(7) Uani 1 1 d .
C26 C -0.3082(4) 0.4421(3) 0.3876(2) 0.0463(8) Uani 1 1 d .
H26 H -0.3539 0.5016 0.3349 0.056 Uiso 1 1 calc R
C27 C -0.4135(4) 0.3488(4) 0.4422(3) 0.0697(12) Uani 1 1 d .
H27A H -0.4443 0.2962 0.4089 0.105 Uiso 1 1 calc R
H27B H -0.4921 0.3994 0.4577 0.105 Uiso 1 1 calc R
H27C H -0.3722 0.2907 0.4952 0.105 Uiso 1 1 calc R
C28 C -0.1884(4) 0.3671(4) 0.3570(3) 0.0689(11) Uani 1 1 d .
H28A H -0.2231 0.3142 0.3252 0.103 Uiso 1 1 calc R
H28B H -0.1403 0.3094 0.4074 0.103 Uiso 1 1 calc R
H28C H -0.1249 0.4295 0.3189 0.103 Uiso 1 1 calc R
N1 N -0.3160(2) 0.8105(2) 0.17813(15) 0.0362(6) Uani 1 1 d .
N2 N -0.3120(2) 0.7257(2) 0.31596(15) 0.0340(6) Uani 1 1 d .
O1 O 0.1390(2) 0.6704(2) 0.21601(16) 0.0561(6) Uani 1 1 d .
O2 O 0.2265(3) 0.7858(3) 0.2863(2) 0.0698(8) Uani 1 1 d U
Cu1 Cu -0.04097(4) 0.72461(4) 0.23234(2) 0.04119(16) Uani 1 1 d .
H1 H 0.312(2) 0.665(3) 0.240(2) 0.050 Uiso 1 1 d D

loop_
_atom_site_aniso_label
_atom_site_aniso_U_11
_atom_site_aniso_U_22
_atom_site_aniso_U_33
_atom_site_aniso_U_23
_atom_site_aniso_U_13
_atom_site_aniso_U_12
C1 0.058(2) 0.053(2) 0.047(2) 0.0077(14) -0.0016(19) -0.038(2)
C2 0.0428(18) 0.0296(15) 0.0283(15) -0.0080(12) -0.0053(13) -0.0075(13)
C3 0.0341(18) 0.053(2) 0.0410(17) -0.0107(15) 0.0015(14) 0.0000(15)
C4 0.0353(19) 0.050(2) 0.0432(18) -0.0051(15) -0.0082(14) 0.0007(15)
C5 0.0398(18) 0.0449(18) 0.0285(15) -0.0062(13) -0.0036(13) -0.0020(14)
C6 0.058(2) 0.047(2) 0.0400(18) 0.0001(16) -0.0058(16) -0.0001(16)
C7 0.084(3) 0.039(2) 0.060(2) -0.0113(18) -0.005(2) -0.0098(19)
C8 0.115(5) 0.126(5) 0.168(7) -0.084(5) -0.037(4) -0.006(4)
C9 0.129(5) 0.084(4) 0.109(4) -0.031(3) -0.014(4) 0.043(3)
C10 0.081(3) 0.050(2) 0.043(2) 0.0072(18) 0.0010(19) -0.0072(19)
C11 0.099(4) 0.077(3) 0.036(2) 0.004(2) 0.005(2) -0.011(2)
C12 0.096(3) 0.082(3) 0.039(2) -0.022(2) 0.003(2) -0.005(2)
C13 0.061(2) 0.055(2) 0.0391(18) -0.0106(16) -0.0006(16) -0.0046(17)
C14 0.084(3) 0.049(2) 0.049(2) -0.0184(17) -0.0069(19) -0.001(2)
C15 0.113(5) 0.079(3) 0.122(5) -0.037(3) -0.004(3) 0.027(3)
C16 0.163(6) 0.075(4) 0.151(6) 0.003(4) -0.070(5) -0.028(4)
C17 0.0349(17) 0.0407(17) 0.0260(14) -0.0045(13) 0.0010(12) -0.0022(13)
C18 0.049(2) 0.049(2) 0.0324(16) -0.0098(15) 0.0008(14) -0.0108(15)
C19 0.077(3) 0.047(2) 0.0399(19) -0.0148(16) -0.0038(17) -0.0135(18)
C20 0.146(5) 0.058(3) 0.074(3) -0.019(2) 0.017(3) 0.013(3)
C21 0.099(4) 0.049(3) 0.171(6) -0.021(3) 0.000(4) -0.030(3)
C22 0.067(3) 0.064(2) 0.0341(18) -0.0137(17) -0.0066(16) -0.0172(19)
C23 0.069(3) 0.064(2) 0.0315(17) -0.0003(17) -0.0112(17) -0.0072(19)
C24 0.057(2) 0.045(2) 0.0398(18) -0.0006(16) -0.0039(16) -0.0032(16)
C25 0.0373(18) 0.0443(18) 0.0323(16) -0.0096(14) 0.0014(13) -0.0042(14)
C26 0.058(2) 0.0401(18) 0.0391(18) -0.0105(15) 0.0008(15) -0.0058(15)
C27 0.068(3) 0.072(3) 0.074(3) -0.030(2) 0.013(2) -0.026(2)
C28 0.071(3) 0.068(3) 0.076(3) -0.036(2) 0.006(2) -0.006(2)
N1 0.0366(15) 0.0369(14) 0.0300(13) -0.0037(11) -0.0031(11) -0.0028(11)
N2 0.0344(14) 0.0380(14) 0.0276(12) -0.0077(10) -0.0016(10) -0.0030(11)
O1 0.0440(15) 0.0565(15) 0.0627(16) -0.0119(13) -0.0021(12) -0.0074(12)
O2 0.0583(18) 0.0623(18) 0.084(2) -0.0166(14) -0.0038(14) -0.0068(14)
Cu1 0.0338(2) 0.0442(3) 0.0353(2) 0.00054(16) -0.00089(15) -0.00106(16)

loop_
_atom_type_symbol
_atom_type_description
_atom_type_scat_dispersion_real
_atom_type_scat_dispersion_imag
_atom_type_scat_source
C C 0.0033 0.0016 'International Tables Vol C Tables 4.2.6.8 and 6.1.1.4'
H H 0.0000 0.0000 'International Tables Vol C Tables 4.2.6.8 and 6.1.1.4'
N N 0.0061 0.0033 'International Tables Vol C Tables 4.2.6.8 and 6.1.1.4'
O O 0.0106 0.0060 'International Tables Vol C Tables 4.2.6.8 and 6.1.1.4'
Cu Cu 0.3201 1.2651 'International Tables Vol C Tables 4.2.6.8 and 6.1.1.4'

loop_
_geom_angle_atom_site_label_1
_geom_angle_atom_site_label_2
_geom_angle_atom_site_label_3
_geom_angle
O2 C1 O1 137.3(5)
O2 C1 H1 119(2)
O1 C1 H1 104(2)
N1 C2 N2 103.4(3)
N1 C2 Cu1 127.7(2)
N2 C2 Cu1 128.9(2)
C4 C3 N2 106.0(3)
C4 C3 H3 127.0
N2 C3 H3 127.0
C3 C4 N1 107.8(3)
C3 C4 H4 126.1
N1 C4 H4 126.1
C13 C5 C6 124.2(3)
C13 C5 N1 118.5(3)
C6 C5 N1 117.2(3)
C5 C6 C10 116.2(3)
C5 C6 C7 122.7(3)
C10 C6 C7 121.0(3)
C8 C7 C6 110.6(4)
C8 C7 C9 113.8(5)
C6 C7 C9 110.9(4)
C8 C7 H7 107.1
C6 C7 H7 107.1
C9 C7 H7 107.1
C7 C8 H8A 109.5
C7 C8 H8B 109.5
H8A C8 H8B 109.5
C7 C8 H8C 109.5
H8A C8 H8C 109.5
H8B C8 H8C 109.5
C7 C9 H9A 109.5
C7 C9 H9B 109.5
H9A C9 H9B 109.5
C7 C9 H9C 109.5
H9A C9 H9C 109.5
H9B C9 H9C 109.5
C11 C10 C6 121.3(4)
C11 C10 H10 119.3
C6 C10 H10 119.3
C10 C11 C12 121.9(4)
C10 C11 H11 119.1
C12 C11 H11 119.1
C11 C12 C13 119.1(4)
C11 C12 H12 120.4
C13 C12 H12 120.4
C5 C13 C12 117.1(3)
C5 C13 C14 123.9(3)
C12 C13 C14 119.0(3)
C16 C14 C15 111.1(5)
C16 C14 C13 113.0(4)
C15 C14 C13 110.9(4)
C16 C14 H14 107.2
C15 C14 H14 107.2
C13 C14 H14 107.2
C14 C15 H15A 109.5
C14 C15 H15B 109.5
H15A C15 H15B 109.5
C14 C15 H15C 109.5
H15A C15 H15C 109.5
H15B C15 H15C 109.5
C14 C16 H16A 109.5
C14 C16 H16B 109.5
H16A C16 H16B 109.5
C14 C16 H16C 109.5
H16A C16 H16C 109.5
H16B C16 H16C 109.5
C18 C17 C25 123.9(3)
C18 C17 N2 118.3(3)
C25 C17 N2 117.8(3)
C17 C18 C22 116.9(3)
C17 C18 C19 123.4(3)
C22 C18 C19 119.7(3)
C20 C19 C21 114.0(4)
C20 C19 C18 111.8(3)
C21 C19 C18 110.4(3)
C20 C19 H19 106.7
C21 C19 H19 106.7
C18 C19 H19 106.7
C19 C20 H20A 109.5
C19 C20 H20B 109.5
H20A C20 H20B 109.5
C19 C20 H20C 109.5
H20A C20 H20C 109.5
H20B C20 H20C 109.5
C19 C21 H21A 109.5
C19 C21 H21B 109.5
H21A C21 H21B 109.5
C19 C21 H21C 109.5
H21A C21 H21C 109.5
H21B C21 H21C 109.5
C23 C22 C18 120.1(3)
C23 C22 H22 119.9
C18 C22 H22 119.9
C22 C23 C24 122.0(3)
C22 C23 H23 119.0
C24 C23 H23 119.0
C23 C24 C25 120.2(3)
C23 C24 H24 119.9
C25 C24 H24 119.9
C24 C25 C17 116.8(3)
C24 C25 C26 120.4(3)
C17 C25 C26 122.7(3)
C25 C26 C27 111.3(3)
C25 C26 C28 111.3(3)
C27 C26 C28 110.9(3)
C25 C26 H26 107.7
C27 C26 H26 107.7
C28 C26 H26 107.7
C26 C27 H27A 109.5
C26 C27 H27B 109.5
H27A C27 H27B 109.5
C26 C27 H27C 109.5
H27A C27 H27C 109.5
H27B C27 H27C 109.5
C26 C28 H28A 109.5
C26 C28 H28B 109.5
H28A C28 H28B 109.5
C26 C28 H28C 109.5
H28A C28 H28C 109.5
H28B C28 H28C 109.5
C2 N1 C4 111.3(2)
C2 N1 C5 123.8(2)
C4 N1 C5 124.9(2)
C2 N2 C3 111.5(2)
C2 N2 C17 123.0(2)
C3 N2 C17 125.5(2)
C1 O1 Cu1 115.8(3)
O1 Cu1 C2 170.54(12)

loop_
_geom_bond_atom_site_label_1
_geom_bond_atom_site_label_2
_geom_bond_distance
C1 O2 1.139(5)
C1 O1 1.224(4)
C1 H1 0.999(10)
C2 N1 1.358(4)
C2 N2 1.363(4)
C2 Cu1 1.848(3)
C3 C4 1.335(5)
C3 N2 1.383(4)
C3 H3 0.9500
C4 N1 1.368(4)
C4 H4 0.9500
C5 C13 1.391(5)
C5 C6 1.392(5)
C5 N1 1.446(4)
C6 C10 1.392(5)
C6 C7 1.509(5)
C7 C8 1.469(7)
C7 C9 1.515(6)
C7 H7 1.0000
C8 H8A 0.9800
C8 H8B 0.9800
C8 H8C 0.9800
C9 H9A 0.9800
C9 H9B 0.9800
C9 H9C 0.9800
C10 C11 1.361(6)
C10 H10 0.9500
C11 C12 1.388(6)
C11 H11 0.9500
C12 C13 1.406(5)
C12 H12 0.9500
C13 C14 1.531(5)
C14 C16 1.480(7)
C14 C15 1.512(6)
C14 H14 1.0000
C15 H15A 0.9800
C15 H15B 0.9800
C15 H15C 0.9800
C16 H16A 0.9800
C16 H16B 0.9800
C16 H16C 0.9800
C17 C18 1.376(5)
C17 C25 1.406(4)
C17 N2 1.442(4)
C18 C22 1.405(5)
C18 C19 1.525(5)
C19 C20 1.502(6)
C19 C21 1.505(6)
C19 H19 1.0000
C20 H20A 0.9800
C20 H20B 0.9800
C20 H20C 0.9800
C21 H21A 0.9800
C21 H21B 0.9800
C21 H21C 0.9800
C22 C23 1.369(5)
C22 H22 0.9500
C23 C24 1.373(5)
C23 H23 0.9500
C24 C25 1.390(4)
C24 H24 0.9500
C25 C26 1.514(5)
C26 C27 1.519(5)
C26 C28 1.530(5)
C26 H26 1.0000
C27 H27A 0.9800
C27 H27B 0.9800
C27 H27C 0.9800
C28 H28A 0.9800
C28 H28B 0.9800
C28 H28C 0.9800
O1 Cu1 1.848(2)

loop_
_platon_squeeze_void_nr
_platon_squeeze_void_average_x
_platon_squeeze_void_average_y
_platon_squeeze_void_average_z
_platon_squeeze_void_volume
_platon_squeeze_void_count_electrons
_platon_squeeze_void_content
1 0.318 0.247 0.255 193 49 ' '
2 -0.318 0.753 0.745 193 49 ' '
